data_1505360
loop_
_publ_author_name
'Basavaiah, Deevi'
'Aravindu, Kunche'

_publ_section_title
;
 The Baylis-Hillman acetates as a valuable source for one-pot multistep
 synthesis: a facile synthesis of functionalized tri-/tetracyclic
 frameworks containing azocine moiety.
;
_journal_issue 13
_journal_name_full 'Organic letters'
_journal_page_first 2453
_journal_page_last 2456
_journal_paper_doi 10.1021/ol070380u
_journal_volume 9
_journal_year 2007
_chemical_formula_moiety 'C23 H23 N O3'
_chemical_formula_sum 'C23 H23 N O3'
_chemical_formula_weight 361.42
_chemical_melting_point 198(2)
_chemical_name_systematic
; 
2-Aza-19,19-dimethyl-14-methoxycarbonyltetracyclo[14.4.0.0(superscript 3,12).
0(superscript 4,9)]eicosa-1(16),3,5,7,9,11,13-heptaen-17-one  
;
_space_group_IT_number 14
_symmetry_cell_setting monoclinic
_symmetry_space_group_name_Hall '-P 2ybc'
_symmetry_space_group_name_H-M 'P 1 21/c 1'
_atom_sites_solution_hydrogens geom
_atom_sites_solution_primary direct
_atom_sites_solution_secondary difmap
_audit_creation_method SHELXL-97
_cell_angle_alpha 90.00
_cell_angle_beta 112.323(3)
_cell_angle_gamma 90.00
_cell_formula_units_Z 4
_cell_length_a 11.060(2)
_cell_length_b 13.996(3)
_cell_length_c 13.578(3)
_cell_measurement_temperature 298
_cell_volume 1944.3(7)
_computing_cell_refinement 'Bruker SMART'
_computing_data_collection 'Bruker SMART'
_computing_data_reduction 'Bruker SAINT'
_computing_structure_refinement 'SHELXL-97 (Sheldrick, 1997)'
_computing_structure_solution 'SHELXS-97 (Sheldrick, 1990)'
_diffrn_ambient_temperature 298
_diffrn_measured_fraction_theta_full 0.998
_diffrn_measured_fraction_theta_max 0.998
_diffrn_measurement_device_type 'Bruker SMART APEX'
_diffrn_measurement_method 'phi and omega scans'
_diffrn_radiation_monochromator graphite
_diffrn_radiation_source 'fine-focus sealed tube'
_diffrn_radiation_type MoK\a
_diffrn_radiation_wavelength 0.71073
_diffrn_reflns_av_R_equivalents 0.0613
_diffrn_reflns_av_sigmaI/netI 0.0584
_diffrn_reflns_limit_h_max 13
_diffrn_reflns_limit_h_min -13
_diffrn_reflns_limit_k_max 17
_diffrn_reflns_limit_k_min -17
_diffrn_reflns_limit_l_max 16
_diffrn_reflns_limit_l_min -16
_diffrn_reflns_number 19802
_diffrn_reflns_theta_full 26.03
_diffrn_reflns_theta_max 26.03
_diffrn_reflns_theta_min 1.99
_exptl_absorpt_coefficient_mu 0.081
_exptl_absorpt_correction_T_max 0.9967
_exptl_absorpt_correction_T_min 0.9666
_exptl_absorpt_correction_type multi-scan
_exptl_absorpt_process_details SADABS
_exptl_crystal_colour 'pale yellow'
_exptl_crystal_density_diffrn 1.235
_exptl_crystal_density_method 'not measured'
_exptl_crystal_description plate
_exptl_crystal_F_000 768
_exptl_crystal_size_max 0.42
_exptl_crystal_size_mid 0.10
_exptl_crystal_size_min 0.04
_refine_diff_density_max 0.197
_refine_diff_density_min -0.186
_refine_diff_density_rms 0.029
_refine_ls_extinction_method none
_refine_ls_goodness_of_fit_ref 0.870
_refine_ls_hydrogen_treatment noref
_refine_ls_matrix_type full
_refine_ls_number_parameters 247
_refine_ls_number_reflns 3835
_refine_ls_number_restraints 0
_refine_ls_restrained_S_all 0.870
_refine_ls_R_factor_all 0.0999
_refine_ls_R_factor_gt 0.0434
_refine_ls_shift/su_max 0.001
_refine_ls_shift/su_mean 0.000
_refine_ls_structure_factor_coef Fsqd
_refine_ls_weighting_details 'calc w=1/[\s^2^(Fo^2^)+(0.0510P)^2^+0.0000P] where P=(Fo^2^+2Fc^2^)/3'
_refine_ls_weighting_scheme calc
_refine_ls_wR_factor_gt 0.0917
_refine_ls_wR_factor_ref 0.1071
_reflns_number_gt 2019
_reflns_number_total 3835
_reflns_threshold_expression >2sigma(I)
_cod_data_source_file ol070380usi20070508_061713.cif
_cod_data_source_block 15
_cod_original_cell_volume 1944.3(6)
_cod_original_sg_symbol_H-M 'P 21/c'
_cod_database_code 1505360

loop_
_symmetry_equiv_pos_as_xyz
'x, y, z'
'-x, y+1/2, -z+1/2'
'-x, -y, -z'
'x, -y-1/2, z-1/2'

loop_
_atom_site_label
_atom_site_type_symbol
_atom_site_fract_x
_atom_site_fract_y
_atom_site_fract_z
_atom_site_U_iso_or_equiv
_atom_site_adp_type
_atom_site_occupancy
_atom_site_symmetry_multiplicity
_atom_site_calc_flag
_atom_site_refinement_flags
O1 O 0.50319(13) -0.22994(8) 0.17513(11) 0.0600(4) Uani 1 1 d .
O2 O 0.23623(16) -0.23585(10) 0.26005(13) 0.0849(5) Uani 1 1 d .
O3 O 0.18984(17) -0.12054(11) 0.35292(13) 0.0881(5) Uani 1 1 d .
N1 N 0.41021(14) 0.09618(9) 0.21392(11) 0.0442(4) Uani 1 1 d .
H1 H 0.4388 0.1370 0.2650 0.053 Uiso 1 1 calc R
C1 C 0.28930(18) 0.12135(12) 0.13110(14) 0.0419(5) Uani 1 1 d .
C2 C 0.29536(19) 0.19608(12) 0.06149(14) 0.0467(5) Uani 1 1 d .
C3 C 0.4140(2) 0.23624(13) 0.06553(16) 0.0553(5) Uani 1 1 d .
H3 H 0.4927 0.2104 0.1116 0.066 Uiso 1 1 calc R
C4 C 0.4157(2) 0.31226(15) 0.00322(18) 0.0712(6) Uani 1 1 d .
H4 H 0.4952 0.3382 0.0080 0.085 Uiso 1 1 calc R
C5 C 0.2990(3) 0.35131(17) -0.06763(19) 0.0829(8) Uani 1 1 d .
H5 H 0.3008 0.4039 -0.1089 0.099 Uiso 1 1 calc R
C6 C 0.1827(3) 0.31262(16) -0.07638(17) 0.0737(7) Uani 1 1 d .
H6 H 0.1056 0.3378 -0.1256 0.088 Uiso 1 1 calc R
C7 C 0.1768(2) 0.23445(13) -0.01169(15) 0.0541(5) Uani 1 1 d .
C8 C 0.0580(2) 0.19610(15) -0.01637(17) 0.0637(6) Uani 1 1 d .
H8 H -0.0199 0.2202 -0.0655 0.076 Uiso 1 1 calc R
C9 C 0.05465(19) 0.12421(14) 0.04975(17) 0.0608(6) Uani 1 1 d .
H9 H -0.0256 0.1000 0.0452 0.073 Uiso 1 1 calc R
C10 C 0.17084(19) 0.08569(12) 0.12526(15) 0.0476(5) Uani 1 1 d .
C11 C 0.16477(18) 0.00713(13) 0.19493(15) 0.0503(5) Uani 1 1 d .
H11 H 0.1157 0.0153 0.2368 0.060 Uiso 1 1 calc R
C12 C 0.22691(18) -0.07546(12) 0.20046(15) 0.0455(5) Uani 1 1 d .
C13 C 0.30289(17) -0.09676(12) 0.13206(15) 0.0472(5) Uani 1 1 d .
H13A H 0.2647 -0.0617 0.0657 0.057 Uiso 1 1 calc R
H13B H 0.2958 -0.1644 0.1152 0.057 Uiso 1 1 calc R
C14 C 0.44571(17) -0.07046(12) 0.18504(14) 0.0416(5) Uani 1 1 d .
C15 C 0.53897(19) -0.14634(13) 0.20057(15) 0.0478(5) Uani 1 1 d .
C16 C 0.6827(2) -0.12560(13) 0.25143(18) 0.0627(6) Uani 1 1 d .
H16A H 0.7268 -0.1609 0.2134 0.075 Uiso 1 1 calc R
H16B H 0.7148 -0.1496 0.3239 0.075 Uiso 1 1 calc R
C17 C 0.72118(18) -0.02041(13) 0.25455(16) 0.0534(5) Uani 1 1 d .
C18 C 0.62879(17) 0.03589(12) 0.29247(15) 0.0486(5) Uani 1 1 d .
H18A H 0.6451 0.0185 0.3656 0.058 Uiso 1 1 calc R
H18B H 0.6469 0.1036 0.2910 0.058 Uiso 1 1 calc R
C19 C 0.48784(17) 0.01787(12) 0.22528(13) 0.0389(4) Uani 1 1 d .
C20 C 0.7110(2) 0.01365(15) 0.14470(19) 0.0767(7) Uani 1 1 d .
H20A H 0.7714 -0.0216 0.1233 0.115 Uiso 1 1 calc R
H20B H 0.7316 0.0805 0.1478 0.115 Uiso 1 1 calc R
H20C H 0.6237 0.0035 0.0941 0.115 Uiso 1 1 calc R
C21 C 0.8619(2) -0.00641(17) 0.3336(2) 0.0865(8) Uani 1 1 d .
H21A H 0.9198 -0.0446 0.3121 0.130 Uiso 1 1 calc R
H21B H 0.8687 -0.0255 0.4034 0.130 Uiso 1 1 calc R
H21C H 0.8856 0.0597 0.3348 0.130 Uiso 1 1 calc R
C22 C 0.21920(19) -0.15329(15) 0.27189(17) 0.0565(5) Uani 1 1 d .
C23 C 0.1757(3) -0.19242(19) 0.4252(2) 0.1269(11) Uani 1 1 d .
H23A H 0.1029 -0.2331 0.3875 0.190 Uiso 1 1 calc R
H23B H 0.1607 -0.1615 0.4827 0.190 Uiso 1 1 calc R
H23C H 0.2540 -0.2300 0.4532 0.190 Uiso 1 1 calc R

loop_
_atom_site_aniso_label
_atom_site_aniso_U_11
_atom_site_aniso_U_22
_atom_site_aniso_U_33
_atom_site_aniso_U_23
_atom_site_aniso_U_13
_atom_site_aniso_U_12
O1 0.0784(10) 0.0335(7) 0.0740(10) 0.0024(7) 0.0358(8) 0.0078(7)
O2 0.1178(14) 0.0458(9) 0.1056(14) 0.0131(9) 0.0588(11) 0.0064(9)
O3 0.1301(15) 0.0714(10) 0.0889(12) 0.0089(9) 0.0710(12) -0.0026(9)
N1 0.0477(10) 0.0363(8) 0.0408(9) -0.0054(7) 0.0081(8) 0.0028(7)
C1 0.0437(12) 0.0352(10) 0.0411(11) -0.0060(8) 0.0099(9) 0.0069(8)
C2 0.0564(13) 0.0407(10) 0.0428(12) -0.0022(9) 0.0185(10) 0.0093(10)
C3 0.0637(15) 0.0502(12) 0.0577(14) 0.0064(10) 0.0293(11) 0.0114(10)
C4 0.0846(17) 0.0698(15) 0.0736(16) 0.0171(13) 0.0462(14) 0.0106(13)
C5 0.108(2) 0.0790(17) 0.0725(18) 0.0297(14) 0.0462(17) 0.0231(17)
C6 0.0881(19) 0.0739(16) 0.0539(15) 0.0159(12) 0.0209(14) 0.0281(14)
C7 0.0653(15) 0.0489(12) 0.0438(13) 0.0001(10) 0.0159(11) 0.0146(11)
C8 0.0558(15) 0.0583(13) 0.0596(15) -0.0014(12) 0.0024(11) 0.0174(11)
C9 0.0445(13) 0.0545(13) 0.0734(16) -0.0076(12) 0.0111(12) 0.0042(10)
C10 0.0468(13) 0.0388(11) 0.0537(13) -0.0074(9) 0.0152(10) 0.0039(9)
C11 0.0469(12) 0.0491(12) 0.0555(13) -0.0091(10) 0.0202(10) -0.0064(10)
C12 0.0445(12) 0.0396(11) 0.0492(12) -0.0051(9) 0.0143(9) -0.0074(9)
C13 0.0555(13) 0.0334(10) 0.0508(12) -0.0058(8) 0.0179(10) -0.0012(9)
C14 0.0478(12) 0.0350(10) 0.0435(11) 0.0026(8) 0.0192(9) 0.0014(9)
C15 0.0621(14) 0.0383(11) 0.0513(13) 0.0090(9) 0.0310(11) 0.0061(10)
C16 0.0598(15) 0.0498(12) 0.0867(17) 0.0165(11) 0.0371(13) 0.0137(10)
C17 0.0462(13) 0.0487(12) 0.0687(14) 0.0124(10) 0.0257(11) 0.0048(9)
C18 0.0444(12) 0.0453(11) 0.0523(12) 0.0046(9) 0.0141(10) 0.0016(9)
C19 0.0428(11) 0.0354(10) 0.0398(11) 0.0057(8) 0.0171(9) 0.0030(9)
C20 0.0926(18) 0.0673(14) 0.0915(18) 0.0096(13) 0.0590(15) -0.0023(13)
C21 0.0485(15) 0.0850(17) 0.122(2) 0.0131(16) 0.0285(15) 0.0047(13)
C22 0.0549(14) 0.0518(13) 0.0643(15) 0.0016(11) 0.0242(11) -0.0062(11)
C23 0.189(3) 0.108(2) 0.129(3) 0.038(2) 0.111(2) -0.005(2)

loop_
_atom_type_symbol
_atom_type_description
_atom_type_scat_dispersion_real
_atom_type_scat_dispersion_imag
_atom_type_scat_source
C C 0.0033 0.0016 'International Tables Vol C Tables 4.2.6.8 and 6.1.1.4'
H H 0.0000 0.0000 'International Tables Vol C Tables 4.2.6.8 and 6.1.1.4'
N N 0.0061 0.0033 'International Tables Vol C Tables 4.2.6.8 and 6.1.1.4'
O O 0.0106 0.0060 'International Tables Vol C Tables 4.2.6.8 and 6.1.1.4'

loop_
_geom_angle_atom_site_label_1
_geom_angle_atom_site_label_2
_geom_angle_atom_site_label_3
_geom_angle
C22 O3 C23 116.05(18)
C19 N1 C1 130.44(14)
C10 C1 N1 122.88(17)
C10 C1 C2 120.70(17)
N1 C1 C2 115.91(16)
C3 C2 C7 118.46(18)
C3 C2 C1 122.91(17)
C7 C2 C1 118.58(18)
C4 C3 C2 121.3(2)
C3 C4 C5 120.4(2)
C6 C5 C4 120.1(2)
C5 C6 C7 121.2(2)
C8 C7 C2 119.34(19)
C8 C7 C6 122.1(2)
C2 C7 C6 118.6(2)
C9 C8 C7 121.04(19)
C8 C9 C10 121.1(2)
C1 C10 C9 119.18(18)
C1 C10 C11 120.67(17)
C9 C10 C11 120.14(18)
C12 C11 C10 122.49(18)
C11 C12 C22 121.18(18)
C11 C12 C13 122.40(17)
C22 C12 C13 116.36(16)
C12 C13 C14 112.75(14)
C19 C14 C15 119.65(17)
C19 C14 C13 123.30(15)
C15 C14 C13 116.83(15)
O1 C15 C14 121.32(18)
O1 C15 C16 118.69(16)
C14 C15 C16 119.97(16)
C15 C16 C17 115.71(16)
C18 C17 C16 106.96(15)
C18 C17 C20 110.95(16)
C16 C17 C20 110.90(17)
C18 C17 C21 109.28(17)
C16 C17 C21 109.93(16)
C20 C17 C21 108.80(18)
C19 C18 C17 112.49(15)
C14 C19 N1 125.43(16)
C14 C19 C18 121.06(15)
N1 C19 C18 113.46(14)
O2 C22 O3 122.8(2)
O2 C22 C12 125.0(2)
O3 C22 C12 112.20(18)

loop_
_geom_bond_atom_site_label_1
_geom_bond_atom_site_label_2
_geom_bond_distance
O1 C15 1.241(2)
O2 C22 1.191(2)
O3 C22 1.341(2)
O3 C23 1.455(3)
N1 C19 1.364(2)
N1 C1 1.426(2)
C1 C10 1.376(2)
C1 C2 1.428(2)
C2 C3 1.409(3)
C2 C7 1.416(3)
C3 C4 1.364(3)
C4 C5 1.395(3)
C5 C6 1.359(3)
C6 C7 1.420(3)
C7 C8 1.398(3)
C8 C9 1.358(3)
C9 C10 1.412(2)
C10 C11 1.469(3)
C11 C12 1.332(2)
C12 C22 1.482(3)
C12 C13 1.500(2)
C13 C14 1.512(2)
C14 C19 1.360(2)
C14 C15 1.439(2)
C15 C16 1.502(3)
C16 C17 1.529(2)
C17 C18 1.527(3)
C17 C20 1.529(3)
C17 C21 1.531(3)
C18 C19 1.499(2)

loop_
_cod_related_entry_id
_cod_related_entry_code
_cod_related_entry_database
1 20558032 ChemSpider
